data_7705136
loop_
_publ_author_name
'Johnson, Alice'
'Marzo, Isabel'
'Gimeno, M Concepci\'on'

_publ_section_title
;
 Heterobimetallic propargyl gold complexes with \p-bound copper or silver
 with enhanced anticancer activity.
;
_journal_issue 33
_journal_name_full 'Dalton transactions (Cambridge, England : 2003)'
_journal_page_first 11736
_journal_page_last 11742
_journal_paper_doi 10.1039/d0dt02113j
_journal_volume 49
_journal_year 2020
_chemical_formula_sum 'C27 H21 Au N3 P'
_chemical_formula_weight 615.40
_space_group_crystal_system monoclinic
_space_group_IT_number 14
_space_group_name_Hall '-P 2ybc'
_space_group_name_H-M_alt 'P 1 21/c 1'
_atom_sites_solution_hydrogens geom
_atom_sites_solution_primary direct
_atom_sites_solution_secondary difmap
_audit_creation_method SHELXL-2016/6
_audit_update_record
;
2020-07-29 deposited with the CCDC.	2020-08-10 downloaded from the CCDC.
;
_cell_angle_alpha 90
_cell_angle_beta 107.6570(10)
_cell_angle_gamma 90
_cell_formula_units_Z 4
_cell_length_a 12.7122(9)
_cell_length_b 10.3660(8)
_cell_length_c 18.2237(13)
_cell_measurement_reflns_used 9974
_cell_measurement_temperature 100(2)
_cell_measurement_theta_max 28.43
_cell_measurement_theta_min 2.28
_cell_volume 2288.3(3)
_computing_cell_refinement SMART
_computing_data_collection SMART
_computing_data_reduction SMART
_computing_molecular_graphics Diamond
_computing_publication_material 'SHELXL-2016/6 (Sheldrick, 2016)'
_computing_structure_refinement 'SHELXL-2016/6 (Sheldrick, 2016)'
_computing_structure_solution SHELXS
_diffrn_ambient_temperature 100(2)
_diffrn_detector_area_resol_mean 8.26
_diffrn_measured_fraction_theta_full 0.998
_diffrn_measured_fraction_theta_max 0.928
_diffrn_measurement_device_type 'SMART APEX'
_diffrn_measurement_method 'w rotations with narrow frames'
_diffrn_radiation_type MoK\a
_diffrn_radiation_wavelength 0.71073
_diffrn_reflns_av_R_equivalents 0.0290
_diffrn_reflns_av_unetI/netI 0.0256
_diffrn_reflns_Laue_measured_fraction_full 0.998
_diffrn_reflns_Laue_measured_fraction_max 0.928
_diffrn_reflns_limit_h_max 16
_diffrn_reflns_limit_h_min -16
_diffrn_reflns_limit_k_max 13
_diffrn_reflns_limit_k_min -13
_diffrn_reflns_limit_l_max 23
_diffrn_reflns_limit_l_min -24
_diffrn_reflns_number 20377
_diffrn_reflns_point_group_measured_fraction_full 0.998
_diffrn_reflns_point_group_measured_fraction_max 0.928
_diffrn_reflns_theta_full 25.242
_diffrn_reflns_theta_max 28.558
_diffrn_reflns_theta_min 2.288
_exptl_absorpt_coefficient_mu 6.519
_exptl_absorpt_correction_T_max 0.3555
_exptl_absorpt_correction_T_min 0.1534
_exptl_absorpt_correction_type multi-scan
_exptl_absorpt_process_details SADABS
_exptl_crystal_colour colorless
_exptl_crystal_density_diffrn 1.786
_exptl_crystal_description prism
_exptl_crystal_F_000 1192
_exptl_crystal_size_max 0.460
_exptl_crystal_size_mid 0.220
_exptl_crystal_size_min 0.200
_exptl_transmission_factor_max 0.3555
_exptl_transmission_factor_min 0.1534
_refine_diff_density_max 1.930
_refine_diff_density_min -1.451
_refine_diff_density_rms 0.120
_refine_ls_extinction_method none
_refine_ls_goodness_of_fit_ref 1.060
_refine_ls_hydrogen_treatment constr
_refine_ls_matrix_type full
_refine_ls_number_parameters 289
_refine_ls_number_reflns 5407
_refine_ls_number_restraints 0
_refine_ls_restrained_S_all 1.060
_refine_ls_R_factor_all 0.0309
_refine_ls_R_factor_gt 0.0249
_refine_ls_shift/su_max 0.002
_refine_ls_shift/su_mean 0.000
_refine_ls_structure_factor_coef Fsqd
_refine_ls_weighting_details 'w=1/[\s^2^(Fo^2^)+(0.0314P)^2^+3.7432P] where P=(Fo^2^+2Fc^2^)/3'
_refine_ls_weighting_scheme calc
_refine_ls_wR_factor_gt 0.0633
_refine_ls_wR_factor_ref 0.0671
_reflns_Friedel_coverage 0.000
_reflns_number_gt 4566
_reflns_number_total 5407
_reflns_threshold_expression 'I > 2\s(I)'
_cod_data_source_file d0dt02113j2.cif
_cod_data_source_block con248_0m
_cod_depositor_comments 'Adding full bibliography for 7705135--7705141.cif.'
_cod_original_sg_symbol_H-M 'P 21/c'
_cod_database_code 7705136
_shelx_shelxl_version_number 2016/6
_shelx_space_group_comment
;
The symmetry employed for this shelxl refinement is uniquely defined
by the following loop, which should always be used as a source of
symmetry information in preference to the above space-group names.
They are only intended as comments.
;
_shelx_estimated_absorpt_t_min 0.153
_shelx_estimated_absorpt_t_max 0.356

loop_
_space_group_symop_operation_xyz
'x, y, z'
'-x, y+1/2, -z+1/2'
'-x, -y, -z'
'x, -y-1/2, z-1/2'

loop_
_atom_site_label
_atom_site_type_symbol
_atom_site_fract_x
_atom_site_fract_y
_atom_site_fract_z
_atom_site_U_iso_or_equiv
_atom_site_adp_type
_atom_site_occupancy
_atom_site_site_symmetry_order
_atom_site_calc_flag
_atom_site_refinement_flags_posn
_atom_site_refinement_flags_adp
_atom_site_refinement_flags_occupancy
_atom_site_disorder_assembly
_atom_site_disorder_group
Au1 Au 0.75159(2) 0.99977(2) 0.71000(2) 0.01522(5) Uani 1 1 d . . . . .
C1 C 0.8624(2) 1.1193(3) 0.68916(17) 0.0181(6) Uani 1 1 d . . . . .
C2 C 0.9317(2) 1.1869(3) 0.67703(17) 0.0191(6) Uani 1 1 d . . . . .
C3 C 1.0149(3) 1.2723(3) 0.66177(18) 0.0239(7) Uani 1 1 d . . . . .
H3A H 1.021350 1.351451 0.693196 0.029 Uiso 1 1 calc R U . . .
H3B H 1.087457 1.228296 0.677605 0.029 Uiso 1 1 calc R U . . .
N1 N 0.9874(2) 1.3080(3) 0.58066(15) 0.0190(5) Uani 1 1 d . . . . .
N2 N 0.9157(2) 1.4057(3) 0.55240(16) 0.0223(6) Uani 1 1 d . . . . .
N3 N 0.8976(2) 1.4137(3) 0.47866(16) 0.0218(6) Uani 1 1 d . . . . .
C4 C 1.0163(2) 1.2492(3) 0.52272(18) 0.0167(6) Uani 1 1 d . . . . .
C5 C 0.9583(2) 1.3188(3) 0.45698(17) 0.0173(6) Uani 1 1 d . . . . .
C6 C 0.9680(3) 1.2873(3) 0.38484(18) 0.0226(6) Uani 1 1 d . . . . .
H6 H 0.929827 1.334339 0.339920 0.027 Uiso 1 1 calc R U . . .
C7 C 1.0355(3) 1.1847(3) 0.38180(19) 0.0258(7) Uani 1 1 d . . . . .
H7 H 1.044156 1.160953 0.333618 0.031 Uiso 1 1 calc R U . . .
C8 C 1.0919(3) 1.1142(3) 0.4479(2) 0.0265(7) Uani 1 1 d . . . . .
H8 H 1.136535 1.043261 0.442975 0.032 Uiso 1 1 calc R U . . .
C9 C 1.0844(3) 1.1450(3) 0.51971(19) 0.0229(6) Uani 1 1 d . . . . .
H9 H 1.123326 1.098176 0.564514 0.027 Uiso 1 1 calc R U . . .
P1 P 0.63040(6) 0.85084(7) 0.72851(4) 0.01472(15) Uani 1 1 d . . . . .
C10 C 0.5040(2) 0.8461(3) 0.64848(17) 0.0159(6) Uani 1 1 d . . . . .
C11 C 0.4394(2) 0.7346(3) 0.63065(19) 0.0210(6) Uani 1 1 d . . . . .
H11 H 0.460185 0.659679 0.661673 0.025 Uiso 1 1 calc R U . . .
C12 C 0.3450(3) 0.7335(3) 0.5676(2) 0.0256(7) Uani 1 1 d . . . . .
H12 H 0.300971 0.657833 0.555834 0.031 Uiso 1 1 calc R U . . .
C13 C 0.3147(3) 0.8414(3) 0.52195(19) 0.0262(7) Uani 1 1 d . . . . .
H13 H 0.250083 0.839791 0.478752 0.031 Uiso 1 1 calc R U . . .
C14 C 0.3783(3) 0.9522(4) 0.53895(19) 0.0251(7) Uani 1 1 d . . . . .
H14 H 0.357264 1.026719 0.507562 0.030 Uiso 1 1 calc R U . . .
C15 C 0.4732(3) 0.9542(3) 0.60214(19) 0.0203(6) Uani 1 1 d . . . . .
H15 H 0.517033 1.030071 0.613558 0.024 Uiso 1 1 calc R U . . .
C16 C 0.5951(2) 0.8613(3) 0.81735(17) 0.0166(6) Uani 1 1 d . . . . .
C17 C 0.6791(3) 0.8933(3) 0.88387(19) 0.0225(6) Uani 1 1 d . . . . .
H17 H 0.749369 0.918224 0.880437 0.027 Uiso 1 1 calc R U . . .
C18 C 0.6611(3) 0.8891(3) 0.9550(2) 0.0277(7) Uani 1 1 d . . . . .
H18 H 0.719332 0.908872 1.000403 0.033 Uiso 1 1 calc R U . . .
C19 C 0.5567(3) 0.8557(3) 0.9599(2) 0.0292(8) Uani 1 1 d . . . . .
H19 H 0.544014 0.852829 1.008587 0.035 Uiso 1 1 calc R U . . .
C20 C 0.4720(3) 0.8268(3) 0.8937(2) 0.0287(8) Uani 1 1 d . . . . .
H20 H 0.400859 0.805898 0.896950 0.034 Uiso 1 1 calc R U . . .
C21 C 0.4907(3) 0.8283(3) 0.82257(19) 0.0225(6) Uani 1 1 d . . . . .
H21 H 0.432742 0.806878 0.777372 0.027 Uiso 1 1 calc R U . . .
C22 C 0.6899(2) 0.6909(3) 0.73228(17) 0.0152(5) Uani 1 1 d . . . . .
C23 C 0.7404(3) 0.6589(3) 0.67629(18) 0.0204(6) Uani 1 1 d . . . . .
H23 H 0.739686 0.718687 0.636644 0.025 Uiso 1 1 calc R U . . .
C24 C 0.7914(3) 0.5404(4) 0.6785(2) 0.0253(7) Uani 1 1 d . . . . .
H24 H 0.825699 0.518807 0.640525 0.030 Uiso 1 1 calc R U . . .
C25 C 0.7924(3) 0.4526(3) 0.73704(19) 0.0235(7) Uani 1 1 d . . . . .
H25 H 0.827013 0.371024 0.738521 0.028 Uiso 1 1 calc R U . . .
C26 C 0.7433(3) 0.4837(3) 0.7924(2) 0.0224(8) Uani 1 1 d . . . . .
H26 H 0.745136 0.424072 0.832360 0.027 Uiso 1 1 calc R U . . .
C27 C 0.6911(2) 0.6024(3) 0.79018(18) 0.0184(6) Uani 1 1 d . . . . .
H27 H 0.656361 0.623102 0.828060 0.022 Uiso 1 1 calc R U . . .

loop_
_atom_site_aniso_label
_atom_site_aniso_U_11
_atom_site_aniso_U_22
_atom_site_aniso_U_33
_atom_site_aniso_U_23
_atom_site_aniso_U_13
_atom_site_aniso_U_12
Au1 0.01669(8) 0.01432(8) 0.01446(8) -0.00075(4) 0.00442(5) -0.00265(4)
C1 0.0211(15) 0.0181(15) 0.0150(14) -0.0036(11) 0.0055(12) -0.0025(11)
C2 0.0212(15) 0.0232(16) 0.0124(14) -0.0029(12) 0.0045(12) -0.0002(12)
C3 0.0250(16) 0.0330(18) 0.0132(15) -0.0045(13) 0.0052(12) -0.0108(13)
N1 0.0191(12) 0.0241(14) 0.0144(13) 0.0007(10) 0.0060(10) -0.0032(10)
N2 0.0188(13) 0.0231(14) 0.0266(15) -0.0023(11) 0.0093(11) -0.0008(10)
N3 0.0186(13) 0.0225(14) 0.0241(14) 0.0000(11) 0.0060(11) 0.0005(10)
C4 0.0160(14) 0.0190(15) 0.0140(13) -0.0015(12) 0.0028(11) -0.0046(11)
C5 0.0162(14) 0.0179(15) 0.0166(15) 0.0013(11) 0.0031(11) -0.0007(11)
C6 0.0236(16) 0.0286(17) 0.0137(15) 0.0015(13) 0.0026(12) -0.0014(13)
C7 0.0284(17) 0.0324(19) 0.0169(16) -0.0059(13) 0.0072(13) -0.0019(14)
C8 0.0262(17) 0.0257(17) 0.0271(18) -0.0068(14) 0.0074(14) 0.0030(13)
C9 0.0216(15) 0.0233(16) 0.0207(16) 0.0018(13) 0.0019(12) 0.0020(12)
P1 0.0157(3) 0.0129(3) 0.0150(4) -0.0003(3) 0.0039(3) -0.0011(3)
C10 0.0159(13) 0.0173(14) 0.0145(14) -0.0001(11) 0.0047(11) 0.0009(11)
C11 0.0196(15) 0.0163(15) 0.0253(17) 0.0004(12) 0.0042(13) 0.0005(11)
C12 0.0198(15) 0.0237(17) 0.0287(18) -0.0064(14) 0.0004(13) -0.0001(12)
C13 0.0185(15) 0.0355(19) 0.0209(16) -0.0036(14) 0.0003(12) 0.0035(13)
C14 0.0260(17) 0.0292(17) 0.0192(16) 0.0064(14) 0.0052(13) 0.0054(14)
C15 0.0202(15) 0.0191(15) 0.0221(16) 0.0008(13) 0.0073(12) -0.0003(12)
C16 0.0228(15) 0.0114(13) 0.0164(14) 0.0002(11) 0.0071(12) 0.0032(11)
C17 0.0255(16) 0.0185(15) 0.0229(17) -0.0030(13) 0.0067(13) -0.0012(12)
C18 0.0389(19) 0.0233(17) 0.0181(16) -0.0015(13) 0.0046(14) -0.0001(14)
C19 0.047(2) 0.0251(17) 0.0206(17) 0.0012(14) 0.0172(15) 0.0068(15)
C20 0.0298(18) 0.0313(19) 0.0304(19) 0.0067(15) 0.0174(15) 0.0075(14)
C21 0.0212(15) 0.0244(17) 0.0214(16) 0.0020(13) 0.0059(13) 0.0040(12)
C22 0.0136(13) 0.0162(14) 0.0147(14) -0.0009(11) 0.0029(11) -0.0010(10)
C23 0.0221(15) 0.0242(16) 0.0158(15) 0.0017(12) 0.0067(12) 0.0021(12)
C24 0.0260(17) 0.0294(17) 0.0215(17) -0.0048(14) 0.0088(14) 0.0041(14)
C25 0.0243(16) 0.0183(15) 0.0247(17) -0.0026(13) 0.0024(13) 0.0049(13)
C26 0.0232(18) 0.0179(17) 0.024(2) 0.0012(12) 0.0046(15) -0.0015(11)
C27 0.0179(14) 0.0165(14) 0.0211(15) -0.0022(12) 0.0063(12) -0.0009(11)

loop_
_atom_type_symbol
_atom_type_description
_atom_type_scat_dispersion_real
_atom_type_scat_dispersion_imag
_atom_type_scat_source
C C 0.0033 0.0016 'International Tables Vol C Tables 4.2.6.8 and 6.1.1.4'
H H 0.0000 0.0000 'International Tables Vol C Tables 4.2.6.8 and 6.1.1.4'
N N 0.0061 0.0033 'International Tables Vol C Tables 4.2.6.8 and 6.1.1.4'
P P 0.1023 0.0942 'International Tables Vol C Tables 4.2.6.8 and 6.1.1.4'
Au Au -2.0133 8.8022 'International Tables Vol C Tables 4.2.6.8 and 6.1.1.4'

loop_
_geom_angle_atom_site_label_1
_geom_angle_atom_site_label_2
_geom_angle_atom_site_label_3
_geom_angle
_geom_angle_site_symmetry_1
_geom_angle_site_symmetry_3
_geom_angle_publ_flag
C1 Au1 P1 175.31(8) . . ?
C2 C1 Au1 177.4(3) . . ?
C1 C2 C3 178.7(3) . . ?
N1 C3 C2 112.3(3) . . ?
N2 N1 C4 110.4(3) . . ?
N2 N1 C3 120.1(3) . . ?
C4 N1 C3 129.3(3) . . ?
N3 N2 N1 109.2(2) . . ?
N2 N3 C5 108.3(3) . . ?
N1 C4 C9 133.9(3) . . ?
N1 C4 C5 103.7(3) . . ?
C9 C4 C5 122.5(3) . . ?
N3 C5 C6 130.8(3) . . ?
N3 C5 C4 108.5(3) . . ?
C6 C5 C4 120.7(3) . . ?
C7 C6 C5 116.9(3) . . ?
C6 C7 C8 121.9(3) . . ?
C9 C8 C7 122.0(3) . . ?
C8 C9 C4 116.1(3) . . ?
C16 P1 C10 108.73(14) . . ?
C16 P1 C22 103.57(13) . . ?
C10 P1 C22 105.25(14) . . ?
C16 P1 Au1 117.02(10) . . ?
C10 P1 Au1 111.93(10) . . ?
C22 P1 Au1 109.41(9) . . ?
C15 C10 C11 119.3(3) . . ?
C15 C10 P1 119.1(2) . . ?
C11 C10 P1 121.6(2) . . ?
C12 C11 C10 119.9(3) . . ?
C13 C12 C11 120.5(3) . . ?
C12 C13 C14 120.1(3) . . ?
C13 C14 C15 119.9(3) . . ?
C10 C15 C14 120.4(3) . . ?
C17 C16 C21 119.5(3) . . ?
C17 C16 P1 117.4(2) . . ?
C21 C16 P1 122.9(2) . . ?
C18 C17 C16 120.5(3) . . ?
C17 C18 C19 119.7(3) . . ?
C20 C19 C18 120.0(3) . . ?
C19 C20 C21 120.3(3) . . ?
C20 C21 C16 120.0(3) . . ?
C27 C22 C23 119.5(3) . . ?
C27 C22 P1 122.6(2) . . ?
C23 C22 P1 117.8(2) . . ?
C24 C23 C22 120.2(3) . . ?
C23 C24 C25 119.7(3) . . ?
C26 C25 C24 120.4(3) . . ?
C25 C26 C27 120.2(3) . . ?
C26 C27 C22 119.9(3) . . ?

loop_
_geom_bond_atom_site_label_1
_geom_bond_atom_site_label_2
_geom_bond_distance
_geom_bond_site_symmetry_2
_geom_bond_publ_flag
Au1 C1 1.997(3) . ?
Au1 P1 2.2772(8) . ?
C1 C2 1.198(4) . ?
C2 C3 1.468(4) . ?
C3 N1 1.460(4) . ?
N1 N2 1.355(4) . ?
N1 C4 1.362(4) . ?
N2 N3 1.295(4) . ?
N3 C5 1.379(4) . ?
C4 C9 1.395(4) . ?
C4 C5 1.402(4) . ?
C5 C6 1.396(4) . ?
C6 C7 1.378(5) . ?
C7 C8 1.406(5) . ?
C8 C9 1.378(5) . ?
P1 C16 1.810(3) . ?
P1 C10 1.814(3) . ?
P1 C22 1.815(3) . ?
C10 C15 1.386(4) . ?
C10 C11 1.397(4) . ?
C11 C12 1.387(4) . ?
C12 C13 1.377(5) . ?
C13 C14 1.385(5) . ?
C14 C15 1.392(5) . ?
C16 C17 1.391(4) . ?
C16 C21 1.401(4) . ?
C17 C18 1.384(5) . ?
C18 C19 1.399(5) . ?
C19 C20 1.384(5) . ?
C20 C21 1.386(4) . ?
C22 C27 1.394(4) . ?
C22 C23 1.401(4) . ?
C23 C24 1.383(5) . ?
C24 C25 1.399(5) . ?
C25 C26 1.376(5) . ?
C26 C27 1.393(4) . ?
